data_4328882
loop_
_publ_author_name
'Christopher S. Letko'
'Thomas B. Rauchfuss'
'Xiaoyuan Zhou'
'Danielle L. Gray'

_publ_contact_author
; 
Danielle L. Gray 
University of Illinois 
School of Chemical Sciences, Box 59-1 
505 South Mathews Avenue 
Urbana, Illinois  61801 
USA 
;
_publ_contact_author_email dgray@illinois.edu
_publ_contact_author_fax '1  217 244 8068'
_publ_contact_author_phone '1  217 244 1708'
_publ_section_title
;
 Influence of Second Coordination Sphere Hydroxyl Groups on the Reactivity
 of Copper(I) Complexes
;
_journal_name_full 'Inorganic Chemistry'
_journal_page_first 4511
_journal_page_last 4520
_journal_paper_doi 10.1021/ic202207e
_journal_volume 51
_journal_year 2012
_chemical_formula_moiety 'C42 H42 Cu2 N8 O4, 2(C32 H12 B F24), 2.19(C H2 Cl2)'
_chemical_formula_sum 'C108.19 H70.38 B2 Cl4.38 Cu2 F48 N8 O4'
_chemical_formula_weight 2762.36
_chemical_name_systematic
; 
? 
;
_space_group_IT_number 14
_symmetry_cell_setting monoclinic
_symmetry_space_group_name_Hall '-P 2ybc'
_symmetry_space_group_name_H-M 'P 1 21/c 1'
_atom_sites_solution_hydrogens geom
_atom_sites_solution_primary direct
_atom_sites_solution_secondary difmap
_audit_creation_method SHELXL-97
_audit_update_record
; 
? 
;
_cell_angle_alpha 90.00
_cell_angle_beta 100.903(3)
_cell_angle_gamma 90.00
_cell_formula_units_Z 2
_cell_length_a 13.4261(6)
_cell_length_b 16.2349(8)
_cell_length_c 27.2720(13)
_cell_measurement_reflns_used 8418
_cell_measurement_temperature 193(2)
_cell_measurement_theta_max 19.42
_cell_measurement_theta_min 2.51
_cell_volume 5837.2(5)
_computing_cell_refinement 'SAINT V7.23A (Bruker, 2005)'
_computing_data_collection 'APEX2 V2.0-1 (Bruker, 2004)'
_computing_data_reduction
; 
SAINT V7.23A, XPREP V2005/2, SADABS V2007/4, TWINABS V2007/5 
(Bruker, 2005 & 2007) 
;
_computing_molecular_graphics
; 
SHELXTL V6.12 (Bruker, 2005), CrystalMaker v2.1.3 (CrystalMaker, 1994) 
;
_computing_publication_material 'XCIF V6.12 (Bruker, 2005)'
_computing_structure_refinement 'SHELXTL V6.12 (Bruker, 2005)'
_computing_structure_solution 'SHELXTL V6.12 (Bruker, 2005)'
_diffrn_ambient_temperature 193(2)
_diffrn_measured_fraction_theta_full 0.995
_diffrn_measured_fraction_theta_max 0.995
_diffrn_measurement_device 'Bruker Kappa/ApexII CCD'
_diffrn_measurement_method 'profile data from \f and \w scans'
_diffrn_radiation_monochromator graphite
_diffrn_radiation_source 'fine-focus sealed tube'
_diffrn_radiation_type MoK\a
_diffrn_radiation_wavelength 0.71073
_diffrn_radiation_wavelength_id ba69kas
_diffrn_reflns_av_R_equivalents 0.0880
_diffrn_reflns_av_sigmaI/netI 0.0670
_diffrn_reflns_limit_h_max 16
_diffrn_reflns_limit_h_min -16
_diffrn_reflns_limit_k_max 19
_diffrn_reflns_limit_k_min -19
_diffrn_reflns_limit_l_max 32
_diffrn_reflns_limit_l_min -32
_diffrn_reflns_number 90851
_diffrn_reflns_theta_full 25.42
_diffrn_reflns_theta_max 25.42
_diffrn_reflns_theta_min 1.47
_exptl_absorpt_coefficient_mu 0.596
_exptl_absorpt_correction_T_max 0.9435
_exptl_absorpt_correction_T_min 0.9073
_exptl_absorpt_correction_type integration
_exptl_absorpt_process_details 'SHELXTL/XPREP V2005/2 (Bruker, 2005)'
_exptl_crystal_colour colourless
_exptl_crystal_density_diffrn 1.572
_exptl_crystal_description prism
_exptl_crystal_F_000 2764
_exptl_crystal_id ba69kas
_exptl_crystal_preparation
; 
The data crystal was mounted using oil (Parantone-N, Exxon) to a 
0.3 mm cryo-loop (Hampton Research) with the (0 -1 -1) scattering 
planes roughly normal to the spindle axis. 
;
_exptl_crystal_size_max 0.331
_exptl_crystal_size_mid 0.235
_exptl_crystal_size_min 0.14
_refine_diff_density_max 0.594
_refine_diff_density_min -0.444
_refine_diff_density_rms 0.058
_refine_ls_extinction_method none
_refine_ls_goodness_of_fit_ref 1.001
_refine_ls_hydrogen_treatment noref
_refine_ls_matrix_type full
_refine_ls_number_parameters 1105
_refine_ls_number_reflns 10722
_refine_ls_number_restraints 2675
_refine_ls_restrained_S_all 1.276
_refine_ls_R_factor_all 0.1192
_refine_ls_R_factor_gt 0.0535
_refine_ls_shift/su_max 0.001
_refine_ls_shift/su_mean 0.000
_refine_ls_structure_factor_coef Fsqd
_refine_ls_weighting_details 'calc w=1/[\s^2^(Fo^2^)+(0.0498P)^2^+6.8481P] where P=(Fo^2^+2Fc^2^)/3'
_refine_ls_weighting_scheme calc
_refine_ls_wR_factor_gt 0.1128
_refine_ls_wR_factor_ref 0.1398
_reflns_number_gt 6002
_reflns_number_total 10722
_reflns_threshold_expression >2sigma(I)
_cod_data_source_file ic202207e_si_002_3.cif
_cod_data_source_block ba69kas
_cod_database_code 4328882

loop_
_symmetry_equiv_pos_as_xyz
'x, y, z'
'-x, y+1/2, -z+1/2'
'-x, -y, -z'
'x, -y-1/2, z-1/2'

loop_
_atom_site_label
_atom_site_type_symbol
_atom_site_fract_x
_atom_site_fract_y
_atom_site_fract_z
_atom_site_U_iso_or_equiv
_atom_site_adp_type
_atom_site_occupancy
_atom_site_symmetry_multiplicity
_atom_site_calc_flag
_atom_site_refinement_flags
_atom_site_disorder_assembly
_atom_site_disorder_group
Cu1 Cu 0.45770(4) 0.82499(4) 0.43147(2) 0.0435(2) Uani 1 1 d D . .
O2 O 0.4538(3) 0.6899(2) 0.51146(13) 0.0591(11) Uani 1 1 d . B .
N1 N 0.5785(3) 0.9076(2) 0.43591(14) 0.0346(9) Uani 1 1 d . B .
N3 N 0.5574(3) 0.7338(2) 0.46168(14) 0.0384(10) Uani 1 1 d . B .
N4 N 0.3276(3) 0.8456(3) 0.44483(16) 0.0505(12) Uani 1 1 d . B .
C1 C 0.6527(3) 0.7882(3) 0.40096(18) 0.0361(12) Uani 1 1 d D . .
H1A H 0.7190 0.7757 0.3910 0.043 Uiso 1 1 calc R A 1
C2 C 0.6556(3) 0.8789(3) 0.41540(17) 0.0337(11) Uani 1 1 d . B .
C3 C 0.5783(4) 0.9883(3) 0.44817(17) 0.0355(12) Uani 1 1 d . . .
C4 C 0.6532(4) 1.0410(3) 0.43904(19) 0.0453(13) Uani 1 1 d . B .
H4A H 0.6513 1.0977 0.4476 0.054 Uiso 1 1 calc R . .
C5 C 0.7307(4) 1.0113(3) 0.4176(2) 0.0485(14) Uani 1 1 d . . .
H5A H 0.7825 1.0472 0.4110 0.058 Uiso 1 1 calc R B .
C6 C 0.7323(4) 0.9287(3) 0.40577(18) 0.0399(12) Uani 1 1 d . B .
H6A H 0.7856 0.9067 0.3912 0.048 Uiso 1 1 calc R . .
C12 C 0.6446(4) 0.7309(3) 0.44420(18) 0.0366(12) Uani 1 1 d . B .
C13 C 0.5462(4) 0.6832(4) 0.4989(2) 0.0473(14) Uani 1 1 d . . .
C14 C 0.6206(5) 0.6301(4) 0.5207(2) 0.0573(16) Uani 1 1 d . B .
H14A H 0.6106 0.5951 0.5473 0.069 Uiso 1 1 calc R . .
C15 C 0.7098(5) 0.6283(3) 0.5035(2) 0.0554(15) Uani 1 1 d . . .
H15A H 0.7629 0.5926 0.5185 0.067 Uiso 1 1 calc R B .
C16 C 0.7227(4) 0.6787(3) 0.4640(2) 0.0459(13) Uani 1 1 d . B .
H16A H 0.7837 0.6773 0.4511 0.055 Uiso 1 1 calc R . .
C23 C 0.7002(18) 0.463(6) 0.1615(14) 0.139(19) Uani 0.095(4) 1 d PDU B 1
H23A H 0.6591 0.5131 0.1636 0.167 Uiso 0.095(4) 1 calc PR B 1
H23B H 0.6543 0.4185 0.1463 0.167 Uiso 0.095(4) 1 calc PR B 1
Cl3 Cl 0.7923(18) 0.4832(16) 0.1239(8) 0.117(10) Uani 0.095(4) 1 d PDU B 1
Cl4 Cl 0.762(3) 0.433(3) 0.2225(8) 0.196(19) Uani 0.095(4) 1 d PDU B 1
N2 N 0.475(3) 0.774(4) 0.3634(12) 0.042(3) Uani 0.095(4) 1 d PDU B 1
C7 C 0.571(3) 0.774(7) 0.3551(14) 0.040(3) Uani 0.095(4) 1 d PDU B 1
C8 C 0.405(3) 0.752(2) 0.3241(13) 0.049(3) Uani 0.095(4) 1 d PDU B 1
C9 C 0.428(4) 0.729(4) 0.2784(14) 0.050(3) Uani 0.095(4) 1 d PDU B 1
H9A H 0.3752 0.7130 0.2517 0.060 Uiso 0.095(4) 1 calc PR B 1
C10 C 0.527(4) 0.729(6) 0.2720(19) 0.048(3) Uani 0.095(4) 1 d PDU B 1
H10A H 0.5435 0.7131 0.2410 0.058 Uiso 0.095(4) 1 calc PR B 1
C11 C 0.602(4) 0.752(7) 0.312(2) 0.044(3) Uani 0.095(4) 1 d PDU B 1
H11A H 0.6712 0.7524 0.3093 0.053 Uiso 0.095(4) 1 calc PR B 1
O1 O 0.312(2) 0.754(3) 0.3351(13) 0.052(4) Uani 0.095(4) 1 d PDU B 1
C17 C 0.227(3) 0.729(5) 0.297(2) 0.073(9) Uani 0.095(4) 1 d PDU B 1
H17A H 0.1670 0.7224 0.3121 0.109 Uiso 0.095(4) 1 calc PR B 1
H17B H 0.2433 0.6768 0.2825 0.109 Uiso 0.095(4) 1 calc PR B 1
H17C H 0.2146 0.7715 0.2711 0.109 Uiso 0.095(4) 1 calc PR B 1
N2B N 0.4754(4) 0.7966(3) 0.35921(17) 0.0395(16) Uani 0.905(4) 1 d PDU B 2
C7B C 0.5705(4) 0.7743(7) 0.3550(2) 0.0357(12) Uani 0.905(4) 1 d PDU B 2
C8B C 0.4018(4) 0.7913(4) 0.3193(2) 0.0475(15) Uani 0.905(4) 1 d PDU B 2
C9B C 0.4178(5) 0.7620(4) 0.2737(2) 0.0526(18) Uani 0.905(4) 1 d PDU B 2
H9B H 0.3634 0.7581 0.2459 0.063 Uiso 0.905(4) 1 calc PR B 2
C10B C 0.5140(6) 0.7387(7) 0.2698(3) 0.0523(18) Uani 0.905(4) 1 d PDU B 2
H10E H 0.5270 0.7176 0.2392 0.063 Uiso 0.905(4) 1 calc PR B 2
C11B C 0.5923(5) 0.7458(7) 0.3107(3) 0.0439(15) Uani 0.905(4) 1 d PDU B 2
H11F H 0.6597 0.7313 0.3083 0.053 Uiso 0.905(4) 1 calc PR B 2
O1B O 0.3116(3) 0.8165(4) 0.32852(15) 0.0601(13) Uani 0.905(4) 1 d PDU B 2
C17B C 0.2277(5) 0.8205(7) 0.2871(3) 0.086(3) Uani 0.905(4) 1 d PDU B 2
H17D H 0.1687 0.8443 0.2982 0.129 Uiso 0.905(4) 1 calc PR B 2
H17E H 0.2111 0.7649 0.2741 0.129 Uiso 0.905(4) 1 calc PR B 2
H17F H 0.2461 0.8550 0.2607 0.129 Uiso 0.905(4) 1 calc PR B 2
C18 C 0.4295(5) 0.6333(4) 0.5477(2) 0.080(2) Uani 1 1 d . . .
H18A H 0.3596 0.6426 0.5520 0.120 Uiso 1 1 calc R B .
H18B H 0.4759 0.6418 0.5796 0.120 Uiso 1 1 calc R . .
H18C H 0.4365 0.5767 0.5362 0.120 Uiso 1 1 calc R . .
C19 C 0.2467(4) 0.8572(4) 0.4492(2) 0.0580(16) Uani 1 1 d U . .
C20 C 0.1430(5) 0.8742(6) 0.4557(4) 0.097(3) Uani 1 1 d U B .
H20A H 0.0988 0.8283 0.4421 0.12(3) Uiso 1 1 calc R . .
H20B H 0.1189 0.9250 0.4380 0.18(5) Uiso 1 1 calc R . .
H20C H 0.1419 0.8805 0.4913 0.14(4) Uiso 1 1 calc R . .
C21 C 0.4937(4) 1.0165(3) 0.47346(17) 0.0393(12) Uani 1 1 d . . .
H21A H 0.4280 0.9974 0.4539 0.047 Uiso 1 1 calc R . .
H21B H 0.4925 1.0774 0.4742 0.047 Uiso 1 1 calc R . .
F101 F 0.6619(10) 1.0935(8) 0.1727(3) 0.084(3) Uani 0.54(2) 1 d PDU C 1
F102 F 0.5982(13) 1.1320(9) 0.1014(5) 0.121(5) Uani 0.54(2) 1 d PDU C 1
F103 F 0.5807(12) 1.0030(8) 0.1250(7) 0.102(4) Uani 0.54(2) 1 d PDU C 1
F1B F 0.6365(16) 1.1152(10) 0.1620(6) 0.120(5) Uani 0.46(2) 1 d PDU C 2
F2B F 0.5674(8) 1.0802(14) 0.0851(4) 0.105(5) Uani 0.46(2) 1 d PDU C 2
F3B F 0.6019(12) 0.9947(8) 0.1404(7) 0.080(4) Uani 0.46(2) 1 d PDU C 2
F104 F 0.9909(11) 1.1342(19) 0.0282(10) 0.110(6) Uani 0.48(4) 1 d PDU D 1
F105 F 0.8377(19) 1.1713(13) -0.0007(9) 0.099(5) Uani 0.48(4) 1 d PDU D 1
F106 F 0.890(2) 1.0580(12) -0.0226(7) 0.090(4) Uani 0.48(4) 1 d PDU D 1
F4B F 0.9959(6) 1.1017(15) 0.0165(8) 0.083(4) Uani 0.52(4) 1 d PDU D 2
F5B F 0.875(2) 1.1877(6) 0.0129(10) 0.105(5) Uani 0.52(4) 1 d PDU D 2
F6B F 0.8532(17) 1.0743(15) -0.0267(5) 0.090(4) Uani 0.52(4) 1 d PDU D 2
F107 F 0.9073(3) 0.6890(2) -0.01605(11) 0.0704(10) Uani 1 1 d DU . .
F108 F 1.0086(3) 0.6292(2) 0.04162(12) 0.0829(12) Uani 1 1 d DU . .
F109 F 0.8645(3) 0.5775(2) 0.01387(14) 0.0951(13) Uani 1 1 d DU . .
F113 F 1.0424(7) 0.7327(10) 0.3556(6) 0.124(5) Uani 0.616(19) 1 d PDU E 1
F114 F 0.8889(10) 0.7491(9) 0.3553(5) 0.105(4) Uani 0.616(19) 1 d PDU E 1
F115 F 0.9337(15) 0.6747(5) 0.2993(4) 0.110(4) Uani 0.616(19) 1 d PDU E 1
F13B F 1.0327(13) 0.6949(12) 0.3251(10) 0.113(6) Uani 0.384(19) 1 d PDU E 2
F14B F 0.937(2) 0.7522(16) 0.3694(5) 0.118(6) Uani 0.384(19) 1 d PDU E 2
F15B F 0.8755(16) 0.6975(13) 0.3007(7) 0.117(6) Uani 0.384(19) 1 d PDU E 2
F116 F 1.0599(8) 1.0903(7) 0.3129(6) 0.114(5) Uani 0.588(15) 1 d PDU F 1
F117 F 0.9054(10) 1.0997(7) 0.2932(5) 0.121(4) Uani 0.588(15) 1 d PDU F 1
F118 F 0.9645(14) 1.0493(10) 0.3631(3) 0.136(5) Uani 0.588(15) 1 d PDU F 1
F16B F 1.0669(10) 1.0472(11) 0.3480(8) 0.134(6) Uani 0.412(15) 1 d PDU F 2
F17B F 0.963(2) 1.1129(8) 0.2900(5) 0.126(6) Uani 0.412(15) 1 d PDU F 2
F18B F 0.9124(13) 1.0519(12) 0.3484(6) 0.105(5) Uani 0.412(15) 1 d PDU F 2
F119 F 1.2637(2) 0.67327(19) 0.16522(13) 0.0639(9) Uani 1 1 d D . .
F120 F 1.2573(3) 0.7116(2) 0.09008(12) 0.0769(11) Uani 1 1 d D . .
F121 F 1.3868(2) 0.7398(2) 0.14588(13) 0.0664(10) Uani 1 1 d D . .
F122 F 1.337(2) 1.0577(13) 0.2103(5) 0.112(6) Uani 0.48(4) 1 d PDU G 1
F123 F 1.3658(18) 1.0390(13) 0.1371(12) 0.108(6) Uani 0.48(4) 1 d PDU G 1
F124 F 1.2333(16) 1.1001(12) 0.1464(9) 0.066(5) Uani 0.48(4) 1 d PDU G 1
F22B F 1.2907(17) 1.0673(11) 0.2107(4) 0.079(5) Uani 0.52(4) 1 d PDU G 2
F23B F 1.3907(7) 1.0352(13) 0.1626(11) 0.096(5) Uani 0.52(4) 1 d PDU G 2
F24B F 1.2517(16) 1.0987(11) 0.1353(7) 0.060(4) Uani 0.52(4) 1 d PDU G 2
C101 C 0.8950(3) 0.9633(3) 0.12569(17) 0.0340(11) Uani 1 1 d U . .
C102 C 0.8021(4) 0.9867(3) 0.13722(18) 0.0426(12) Uani 1 1 d U . .
H10B H 0.7795 0.9603 0.1643 0.051 Uiso 1 1 calc R . .
C103 C 0.7418(4) 1.0467(4) 0.11076(19) 0.0523(14) Uani 1 1 d DU C .
C104 C 0.7723(4) 1.0884(3) 0.0722(2) 0.0543(14) Uani 1 1 d U . .
H10C H 0.7313 1.1306 0.0547 0.065 Uiso 1 1 calc R . .
C105 C 0.8638(4) 1.0672(3) 0.05977(18) 0.0434(12) Uani 1 1 d DU D .
C106 C 0.9232(4) 1.0053(3) 0.08568(17) 0.0371(11) Uani 1 1 d U . .
H10D H 0.9852 0.9910 0.0758 0.044 Uiso 1 1 calc R . .
C107 C 0.6417(4) 1.0657(4) 0.1249(2) 0.0815(19) Uani 1 1 d DU . .
C108 C 0.8969(4) 1.1080(3) 0.0165(2) 0.0663(16) Uani 1 1 d DU . .
C109 C 0.8955(3) 0.8042(3) 0.12753(16) 0.0299(10) Uani 1 1 d U . .
C110 C 0.9227(3) 0.7624(3) 0.08764(16) 0.0313(10) Uani 1 1 d U . .
H11B H 0.9802 0.7810 0.0752 0.038 Uiso 1 1 calc R . .
C111 C 0.8696(4) 0.6949(3) 0.06513(16) 0.0353(11) Uani 1 1 d DU . .
C112 C 0.7817(4) 0.6686(3) 0.07984(19) 0.0464(13) Uani 1 1 d U H .
H11C H 0.7443 0.6230 0.0642 0.056 Uiso 1 1 calc R . .
C113 C 0.7502(3) 0.7111(4) 0.11815(19) 0.0478(13) Uani 1 1 d DU . .
C114 C 0.8059(3) 0.7763(3) 0.14153(18) 0.0392(12) Uani 1 1 d U H .
H11D H 0.7827 0.8034 0.1681 0.047 Uiso 1 1 calc R . .
C115 C 0.9115(4) 0.6486(3) 0.02657(17) 0.0486(13) Uani 1 1 d DU . .
C116 C 0.6563(6) 0.6774(6) 0.1325(4) 0.071(3) Uani 0.584(7) 1 d PDU H 1
F110 F 0.5743(6) 0.6992(6) 0.0992(4) 0.093(3) Uani 0.584(7) 1 d PDU H 1
F111 F 0.6502(6) 0.5961(4) 0.1342(3) 0.093(3) Uani 0.584(7) 1 d PDU H 1
F112 F 0.6461(9) 0.7049(7) 0.1766(4) 0.114(4) Uani 0.584(7) 1 d PDU H 1
C16B C 0.6551(8) 0.6965(7) 0.1384(5) 0.072(3) Uani 0.416(7) 1 d PDU H 2
F10B F 0.5895(11) 0.6498(10) 0.1080(5) 0.113(4) Uani 0.416(7) 1 d PDU H 2
F11B F 0.6750(11) 0.6565(9) 0.1818(5) 0.099(4) Uani 0.416(7) 1 d PDU H 2
F12B F 0.5999(7) 0.7618(6) 0.1466(5) 0.092(3) Uani 0.416(7) 1 d PDU H 2
C117 C 0.9541(3) 0.8874(3) 0.21454(17) 0.0306(11) Uani 1 1 d . . .
C118 C 0.9524(3) 0.8170(3) 0.24356(17) 0.0366(12) Uani 1 1 d . . .
H11E H 0.9490 0.7646 0.2277 0.044 Uiso 1 1 calc R . .
C119 C 0.9555(3) 0.8202(3) 0.29454(18) 0.0435(13) Uani 1 1 d D E .
C120 C 0.9616(4) 0.8951(4) 0.3189(2) 0.0520(15) Uani 1 1 d . . .
H12A H 0.9627 0.8979 0.3538 0.062 Uiso 1 1 calc R . .
C121 C 0.9660(4) 0.9655(3) 0.2915(2) 0.0474(14) Uani 1 1 d D F .
C122 C 0.9617(3) 0.9615(3) 0.24041(18) 0.0399(12) Uani 1 1 d . . .
H12B H 0.9639 1.0113 0.2224 0.048 Uiso 1 1 calc R . .
C123 C 0.9536(4) 0.7433(4) 0.3238(2) 0.071(2) Uani 1 1 d D . .
C124 C 0.9770(5) 1.0470(4) 0.3171(2) 0.083(2) Uani 1 1 d D . .
C125 C 1.0777(3) 0.8847(3) 0.15174(15) 0.0281(10) Uani 1 1 d . . .
C126 C 1.1333(3) 0.8129(3) 0.14830(16) 0.0303(11) Uani 1 1 d . . .
H12C H 1.0993 0.7614 0.1466 0.036 Uiso 1 1 calc R . .
C127 C 1.2358(3) 0.8139(3) 0.14724(16) 0.0308(11) Uani 1 1 d D . .
C128 C 1.2897(4) 0.8869(3) 0.15174(17) 0.0363(12) Uani 1 1 d . . .
H12D H 1.3602 0.8877 0.1510 0.044 Uiso 1 1 calc R . .
C129 C 1.2375(3) 0.9587(3) 0.15739(18) 0.0356(12) Uani 1 1 d D G .
C130 C 1.1342(3) 0.9571(3) 0.15703(17) 0.0342(11) Uani 1 1 d . . .
H13A H 1.1005 1.0076 0.1606 0.041 Uiso 1 1 calc R . .
C131 C 1.2860(3) 0.7354(3) 0.13737(18) 0.0442(13) Uani 1 1 d D . .
C132 C 1.2933(4) 1.0385(3) 0.1647(2) 0.0554(15) Uani 1 1 d D . .
B100 B 0.9563(4) 0.8843(3) 0.15437(19) 0.0302(12) Uani 1 1 d . . .
C22 C 0.4049(10) 0.5185(8) 0.2358(6) 0.097(5) Uani 0.541(16) 1 d PDU I 1
H22A H 0.4424 0.5251 0.2705 0.116 Uiso 0.541(16) 1 calc PR I 1
H22B H 0.3770 0.5729 0.2238 0.116 Uiso 0.541(16) 1 calc PR I 1
Cl1 Cl 0.3039(5) 0.4472(8) 0.2347(3) 0.126(4) Uani 0.541(16) 1 d PDU I 1
Cl2 Cl 0.4887(9) 0.4828(7) 0.1972(6) 0.101(3) Uani 0.541(16) 1 d PDU I 1
C22B C 0.4458(10) 0.4660(14) 0.2493(5) 0.102(5) Uani 0.459(16) 1 d PDU I 2
H22C H 0.4926 0.4189 0.2582 0.123 Uiso 0.459(16) 1 calc PR I 2
H22D H 0.4585 0.5062 0.2771 0.123 Uiso 0.459(16) 1 calc PR I 2
Cl1B Cl 0.3182(10) 0.4308(10) 0.2407(6) 0.153(5) Uani 0.459(16) 1 d PDU I 2
Cl2B Cl 0.4694(11) 0.5132(10) 0.1938(6) 0.106(4) Uani 0.459(16) 1 d PDU I 2

loop_
_atom_site_aniso_label
_atom_site_aniso_U_11
_atom_site_aniso_U_22
_atom_site_aniso_U_33
_atom_site_aniso_U_23
_atom_site_aniso_U_13
_atom_site_aniso_U_12
Cu1 0.0349(3) 0.0572(4) 0.0407(4) -0.0054(3) 0.0130(3) -0.0015(3)
O2 0.063(3) 0.072(3) 0.047(2) 0.005(2) 0.0208(19) -0.011(2)
N1 0.036(2) 0.036(3) 0.034(2) 0.0021(19) 0.0095(18) 0.0052(19)
N3 0.043(2) 0.040(3) 0.034(2) -0.005(2) 0.0107(19) -0.006(2)
N4 0.043(3) 0.067(3) 0.043(3) -0.009(2) 0.014(2) -0.006(2)
C1 0.030(3) 0.040(3) 0.041(3) -0.002(2) 0.013(2) 0.001(2)
C2 0.030(3) 0.039(3) 0.033(3) 0.002(2) 0.007(2) 0.004(2)
C3 0.047(3) 0.031(3) 0.029(3) 0.005(2) 0.008(2) 0.005(2)
C4 0.059(3) 0.034(3) 0.046(3) 0.004(3) 0.018(3) -0.003(3)
C5 0.052(3) 0.044(4) 0.053(4) 0.009(3) 0.018(3) -0.010(3)
C6 0.038(3) 0.041(3) 0.042(3) 0.003(2) 0.012(2) 0.001(2)
C12 0.038(3) 0.031(3) 0.039(3) -0.007(2) 0.004(2) -0.005(2)
C13 0.054(3) 0.048(4) 0.039(3) -0.007(3) 0.006(3) -0.012(3)
C14 0.070(4) 0.058(4) 0.043(3) 0.009(3) 0.008(3) -0.008(3)
C15 0.064(4) 0.045(4) 0.050(4) 0.004(3) -0.007(3) 0.005(3)
C16 0.040(3) 0.039(3) 0.057(3) -0.004(3) 0.003(3) 0.002(3)
C23 0.14(2) 0.14(2) 0.13(2) 0.001(13) 0.019(12) 0.001(13)
Cl3 0.112(18) 0.104(19) 0.120(18) 0.004(15) -0.017(13) -0.021(14)
Cl4 0.27(5) 0.21(4) 0.090(17) -0.03(2) -0.002(19) -0.05(3)
N2 0.037(5) 0.055(7) 0.034(6) -0.002(6) 0.008(5) 0.000(6)
C7 0.040(6) 0.046(6) 0.035(6) -0.001(6) 0.011(6) 0.002(6)
C8 0.040(5) 0.072(6) 0.035(5) -0.002(5) 0.006(5) 0.000(5)
C9 0.049(6) 0.066(7) 0.034(6) -0.002(6) 0.008(5) 0.001(6)
C10 0.052(6) 0.058(7) 0.036(6) -0.003(6) 0.012(5) 0.005(6)
C11 0.048(6) 0.049(6) 0.037(6) -0.003(6) 0.013(5) 0.004(6)
O1 0.036(6) 0.084(8) 0.034(7) -0.004(8) 0.002(6) 0.002(8)
C17 0.040(12) 0.124(19) 0.046(17) -0.008(17) -0.011(14) 0.007(17)
N2B 0.033(2) 0.054(4) 0.032(2) -0.001(2) 0.0074(19) -0.003(2)
C7B 0.039(3) 0.036(3) 0.034(3) 0.000(2) 0.012(2) 0.001(2)
C8B 0.039(3) 0.068(4) 0.036(3) 0.002(3) 0.009(2) -0.001(3)
C9B 0.051(3) 0.072(5) 0.035(3) -0.001(3) 0.006(3) -0.001(3)
C10B 0.062(4) 0.062(4) 0.034(3) -0.008(3) 0.013(3) 0.006(3)
C11B 0.049(3) 0.044(3) 0.041(3) -0.001(3) 0.015(3) 0.008(3)
O1B 0.033(2) 0.106(4) 0.040(2) -0.003(3) 0.0034(17) 0.003(2)
C17B 0.039(4) 0.158(9) 0.057(4) -0.001(5) -0.001(3) 0.014(5)
C18 0.096(5) 0.095(6) 0.057(4) 0.017(4) 0.032(4) -0.027(4)
C19 0.040(3) 0.079(5) 0.057(4) -0.011(3) 0.015(3) -0.006(3)
C20 0.043(4) 0.133(8) 0.119(7) -0.031(6) 0.029(4) -0.003(5)
C21 0.047(3) 0.033(3) 0.041(3) 0.005(2) 0.015(2) 0.007(2)
F101 0.105(7) 0.082(6) 0.077(5) 0.023(4) 0.051(4) 0.070(5)
F102 0.133(9) 0.142(8) 0.104(7) 0.059(7) 0.059(6) 0.117(7)
F103 0.037(6) 0.153(7) 0.114(10) -0.005(6) 0.010(6) 0.039(5)
F1B 0.135(10) 0.103(8) 0.138(9) -0.004(8) 0.068(7) 0.087(7)
F2B 0.059(5) 0.169(12) 0.093(7) 0.067(7) 0.031(4) 0.066(7)
F3B 0.032(6) 0.139(7) 0.070(8) 0.043(6) 0.012(5) 0.040(5)
F104 0.096(7) 0.115(13) 0.119(11) 0.055(9) 0.017(6) -0.038(6)
F105 0.124(10) 0.090(8) 0.088(10) 0.061(7) 0.036(8) 0.045(8)
F106 0.111(11) 0.114(8) 0.057(7) 0.013(6) 0.046(6) 0.025(8)
F4B 0.086(5) 0.089(10) 0.081(8) 0.044(7) 0.034(5) 0.002(5)
F5B 0.148(12) 0.061(5) 0.115(12) 0.045(5) 0.052(9) 0.020(6)
F6B 0.097(9) 0.128(10) 0.046(5) 0.021(5) 0.017(6) 0.004(7)
F107 0.106(3) 0.069(2) 0.0418(19) 0.0036(17) 0.0265(18) 0.022(2)
F108 0.078(2) 0.111(3) 0.056(2) -0.026(2) 0.0022(18) 0.046(2)
F109 0.144(4) 0.060(2) 0.088(3) -0.039(2) 0.040(3) -0.035(2)
F113 0.113(6) 0.134(10) 0.111(9) 0.075(7) -0.017(6) -0.001(6)
F114 0.124(8) 0.112(6) 0.098(8) 0.032(7) 0.073(7) -0.014(7)
F115 0.212(12) 0.057(5) 0.065(5) 0.025(4) 0.041(7) 0.014(7)
F13B 0.132(11) 0.092(11) 0.120(13) 0.056(10) 0.038(10) 0.025(9)
F14B 0.178(16) 0.141(11) 0.039(7) 0.038(7) 0.028(9) -0.005(14)
F15B 0.154(13) 0.084(11) 0.108(10) 0.041(9) 0.012(10) -0.039(10)
F116 0.119(7) 0.097(8) 0.137(10) -0.061(7) 0.051(7) -0.058(7)
F117 0.153(9) 0.069(7) 0.147(9) -0.061(6) 0.045(7) -0.012(6)
F118 0.212(14) 0.143(8) 0.062(5) -0.065(6) 0.048(7) -0.053(11)
F16B 0.120(9) 0.108(11) 0.160(13) -0.090(9) -0.010(10) -0.028(9)
F17B 0.237(16) 0.066(8) 0.092(9) -0.035(6) 0.070(12) -0.064(12)
F18B 0.117(11) 0.113(9) 0.101(10) -0.065(9) 0.062(9) 0.000(9)
F119 0.069(2) 0.0380(19) 0.090(2) 0.0070(18) 0.0258(18) 0.0165(17)
F120 0.102(3) 0.070(2) 0.054(2) -0.0274(18) 0.0024(19) 0.040(2)
F121 0.0391(18) 0.061(2) 0.102(3) -0.0054(19) 0.0206(17) 0.0176(16)
F122 0.106(12) 0.083(8) 0.116(9) 0.025(7) -0.060(8) -0.064(9)
F123 0.056(8) 0.058(6) 0.228(17) 0.003(11) 0.071(10) -0.021(7)
F124 0.053(6) 0.042(6) 0.110(11) 0.009(6) 0.037(6) -0.003(5)
F22B 0.088(10) 0.079(7) 0.067(6) -0.027(5) 0.006(5) -0.053(8)
F23B 0.034(5) 0.064(7) 0.189(13) -0.022(9) 0.022(7) -0.017(5)
F24B 0.061(8) 0.047(6) 0.070(7) 0.021(5) 0.010(6) -0.022(5)
C101 0.039(3) 0.033(3) 0.030(3) -0.004(2) 0.008(2) 0.001(2)
C102 0.048(3) 0.048(3) 0.034(3) 0.005(2) 0.014(2) 0.017(2)
C103 0.060(3) 0.062(3) 0.037(3) 0.008(3) 0.017(2) 0.032(3)
C104 0.072(4) 0.047(3) 0.042(3) 0.007(3) 0.007(3) 0.025(3)
C105 0.056(3) 0.037(3) 0.036(3) 0.004(2) 0.007(2) 0.007(2)
C106 0.041(3) 0.038(3) 0.032(3) -0.003(2) 0.009(2) 0.001(2)
C107 0.081(4) 0.106(5) 0.064(4) 0.035(4) 0.032(3) 0.059(4)
C108 0.080(4) 0.062(4) 0.059(4) 0.026(3) 0.017(3) 0.011(3)
C109 0.030(2) 0.032(3) 0.027(2) 0.004(2) 0.0042(19) 0.003(2)
C110 0.031(2) 0.033(3) 0.029(3) 0.003(2) 0.004(2) 0.000(2)
C111 0.041(3) 0.034(3) 0.029(2) -0.001(2) 0.002(2) 0.000(2)
C112 0.046(3) 0.049(3) 0.040(3) -0.001(2) -0.002(2) -0.016(3)
C113 0.035(3) 0.065(3) 0.042(3) -0.005(3) 0.006(2) -0.014(2)
C114 0.031(3) 0.052(3) 0.035(3) -0.005(2) 0.006(2) -0.001(2)
C115 0.059(3) 0.045(3) 0.038(3) -0.008(2) -0.001(3) 0.000(3)
C116 0.053(5) 0.091(6) 0.069(5) -0.025(5) 0.015(4) -0.037(5)
F110 0.038(3) 0.105(7) 0.137(6) 0.017(5) 0.020(4) -0.006(4)
F111 0.080(5) 0.088(5) 0.118(6) 0.019(4) 0.038(4) -0.034(4)
F112 0.099(8) 0.159(10) 0.104(6) -0.052(7) 0.070(5) -0.064(7)
C16B 0.056(5) 0.095(7) 0.070(6) -0.021(6) 0.024(5) -0.034(5)
F10B 0.082(8) 0.141(10) 0.122(8) -0.050(8) 0.033(6) -0.070(8)
F11B 0.081(7) 0.122(10) 0.107(7) 0.031(7) 0.054(6) -0.014(7)
F12B 0.041(5) 0.124(8) 0.123(8) -0.008(6) 0.043(5) -0.007(5)
C117 0.023(2) 0.035(3) 0.034(3) -0.002(2) 0.007(2) 0.002(2)
C118 0.028(2) 0.046(3) 0.037(3) 0.000(3) 0.007(2) 0.000(2)
C119 0.034(3) 0.065(4) 0.032(3) 0.006(3) 0.008(2) -0.006(3)
C120 0.040(3) 0.086(5) 0.032(3) -0.004(3) 0.012(2) -0.008(3)
C121 0.042(3) 0.060(4) 0.043(3) -0.019(3) 0.015(3) -0.007(3)
C122 0.038(3) 0.044(3) 0.039(3) -0.004(3) 0.012(2) 0.003(2)
C123 0.067(5) 0.097(6) 0.046(4) 0.023(4) 0.008(4) -0.016(4)
C124 0.090(6) 0.095(7) 0.065(5) -0.040(5) 0.019(5) -0.002(5)
C125 0.031(2) 0.030(3) 0.024(2) -0.001(2) 0.0077(19) 0.001(2)
C126 0.033(3) 0.029(3) 0.029(3) 0.000(2) 0.007(2) 0.000(2)
C127 0.032(3) 0.031(3) 0.031(3) -0.003(2) 0.008(2) 0.003(2)
C128 0.031(3) 0.042(3) 0.037(3) -0.001(2) 0.011(2) 0.002(2)
C129 0.032(3) 0.034(3) 0.041(3) 0.000(2) 0.009(2) -0.002(2)
C130 0.038(3) 0.028(3) 0.037(3) -0.002(2) 0.010(2) 0.004(2)
C131 0.042(3) 0.044(3) 0.047(3) -0.004(3) 0.009(3) 0.009(3)
C132 0.045(4) 0.042(4) 0.079(5) 0.000(4) 0.014(3) -0.003(3)
B100 0.030(3) 0.034(3) 0.028(3) -0.002(2) 0.010(2) 0.004(2)
C22 0.095(9) 0.114(11) 0.086(9) -0.021(8) 0.029(7) 0.002(8)
Cl1 0.051(3) 0.247(11) 0.082(4) -0.050(5) 0.018(3) -0.027(4)
Cl2 0.084(4) 0.120(7) 0.107(6) -0.043(5) 0.037(4) -0.014(4)
C22B 0.110(10) 0.115(12) 0.087(9) -0.038(8) 0.029(9) -0.001(9)
Cl1B 0.160(8) 0.137(7) 0.187(11) -0.088(7) 0.100(8) -0.037(6)
Cl2B 0.101(6) 0.125(9) 0.087(5) -0.010(6) 0.003(4) -0.016(5)

loop_
_atom_type_symbol
_atom_type_description
_atom_type_scat_dispersion_real
_atom_type_scat_dispersion_imag
_atom_type_scat_source
C C 0.0033 0.0016 'International Tables Vol C Tables 4.2.6.8 and 6.1.1.4'
H H 0.0000 0.0000 'International Tables Vol C Tables 4.2.6.8 and 6.1.1.4'
B B 0.0013 0.0007 'International Tables Vol C Tables 4.2.6.8 and 6.1.1.4'
Cl Cl 0.1484 0.1585 'International Tables Vol C Tables 4.2.6.8 and 6.1.1.4'
Cu Cu 0.3201 1.2651 'International Tables Vol C Tables 4.2.6.8 and 6.1.1.4'
F F 0.0171 0.0103 'International Tables Vol C Tables 4.2.6.8 and 6.1.1.4'
N N 0.0061 0.0033 'International Tables Vol C Tables 4.2.6.8 and 6.1.1.4'
O O 0.0106 0.0060 'International Tables Vol C Tables 4.2.6.8 and 6.1.1.4'

loop_
_exptl_crystal_face_index_h
_exptl_crystal_face_index_k
_exptl_crystal_face_index_l
_exptl_crystal_face_perp_dist
0.00 -1.00 1.00 0.0490
0.00 -1.00 -2.00 0.1060
0.00 1.00 1.00 0.0590
0.00 2.00 -1.00 0.0660
2.00 -1.00 2.00 0.0460
-2.00 1.00 -2.00 0.1130
-1.00 1.00 2.00 0.1030
1.00 -1.00 -2.00 0.0870
1.00 2.00 -2.00 0.0630
0.00 0.00 -1.00 0.1150

loop_
_geom_angle_atom_site_label_1
_geom_angle_atom_site_label_2
_geom_angle_atom_site_label_3
_geom_angle
_geom_angle_site_symmetry_1
_geom_angle_site_symmetry_3
N4 Cu1 N3 127.40(18) . .
N4 Cu1 N2B 120.0(2) . .
N3 Cu1 N2B 92.15(19) . .
N4 Cu1 N1 127.86(18) . .
N3 Cu1 N1 89.96(15) . .
N2B Cu1 N1 88.33(18) . .
N4 Cu1 N2 120.6(12) . .
N3 Cu1 N2 84.2(17) . .
N2B Cu1 N2 10(2) . .
N1 Cu1 N2 95.0(16) . .
C13 O2 C18 117.6(5) . .
C2 N1 C3 118.3(4) . .
C2 N1 Cu1 113.7(3) . .
C3 N1 Cu1 126.7(3) . .
C13 N3 C12 118.5(4) . .
C13 N3 Cu1 126.0(4) . .
C12 N3 Cu1 115.3(3) . .
C19 N4 Cu1 174.9(5) . .
C7 C1 C12 114(4) . .
C7B C1 C12 113.7(5) . .
C7 C1 C2 110(4) . .
C7B C1 C2 109.6(5) . .
C12 C1 C2 113.1(4) . .
C7 C1 H1A 106.6 . .
C7B C1 H1A 106.9 . .
C12 C1 H1A 106.6 . .
C2 C1 H1A 106.6 . .
N1 C2 C6 122.5(5) . .
N1 C2 C1 117.2(4) . .
C6 C2 C1 120.2(4) . .
N1 C3 C4 121.4(4) . .
N1 C3 C21 116.4(4) . .
C4 C3 C21 122.2(5) . .
C5 C4 C3 119.7(5) . .
C5 C4 H4A 120.1 . .
C3 C4 H4A 120.1 . .
C4 C5 C6 119.2(5) . .
C4 C5 H5A 120.4 . .
C6 C5 H5A 120.4 . .
C2 C6 C5 118.8(5) . .
C2 C6 H6A 120.6 . .
C5 C6 H6A 120.6 . .
N3 C12 C16 122.2(5) . .
N3 C12 C1 116.5(4) . .
C16 C12 C1 121.3(4) . .
N3 C13 O2 112.5(5) . .
N3 C13 C14 122.7(5) . .
O2 C13 C14 124.8(5) . .
C15 C14 C13 118.6(5) . .
C15 C14 H14A 120.7 . .
C13 C14 H14A 120.7 . .
C14 C15 C16 120.1(5) . .
C14 C15 H15A 120.0 . .
C16 C15 H15A 120.0 . .
C12 C16 C15 117.9(5) . .
C12 C16 H16A 121.0 . .
C15 C16 H16A 121.0 . .
Cl4 C23 Cl3 109.7(7) . .
Cl4 C23 H23A 109.7 . .
Cl3 C23 H23A 109.7 . .
Cl4 C23 H23B 109.7 . .
Cl3 C23 H23B 109.7 . .
H23A C23 H23B 108.2 . .
C8 N2 C7 114.2(19) . .
C8 N2 Cu1 130(3) . .
C7 N2 Cu1 115(3) . .
N2 C7 C11 127(3) . .
N2 C7 C1 115(3) . .
C11 C7 C1 118(4) . .
N2 C8 O1 111(3) . .
N2 C8 C9 124(3) . .
O1 C8 C9 125(3) . .
C10 C9 C8 120(3) . .
C10 C9 H9A 120.1 . .
C8 C9 H9A 120.1 . .
C9 C10 C11 118(3) . .
C9 C10 H10A 120.8 . .
C11 C10 H10A 120.8 . .
C7 C11 C10 117(3) . .
C7 C11 H11A 121.4 . .
C10 C11 H11A 121.4 . .
C8 O1 C17 118(3) . .
C8B N2B C7B 118.8(5) . .
C8B N2B Cu1 126.2(4) . .
C7B N2B Cu1 114.8(4) . .
N2B C7B C11B 121.7(5) . .
N2B C7B C1 116.0(5) . .
C11B C7B C1 122.1(6) . .
N2B C8B O1B 112.6(5) . .
N2B C8B C9B 122.7(5) . .
O1B C8B C9B 124.7(5) . .
C10B C9B C8B 118.1(6) . .
C10B C9B H9B 120.9 . .
C8B C9B H9B 120.9 . .
C9B C10B C11B 119.9(6) . .
C9B C10B H10E 120.0 . .
C11B C10B H10E 120.0 . .
C7B C11B C10B 118.7(6) . .
C7B C11B H11F 120.7 . .
C10B C11B H11F 120.7 . .
C8B O1B C17B 117.8(5) . .
O1B C17B H17D 109.5 . .
O1B C17B H17E 109.5 . .
H17D C17B H17E 109.5 . .
O1B C17B H17F 109.5 . .
H17D C17B H17F 109.5 . .
H17E C17B H17F 109.5 . .
O2 C18 H18A 109.5 . .
O2 C18 H18B 109.5 . .
H18A C18 H18B 109.5 . .
O2 C18 H18C 109.5 . .
H18A C18 H18C 109.5 . .
H18B C18 H18C 109.5 . .
N4 C19 C20 178.4(7) . .
C19 C20 H20A 109.5 . .
C19 C20 H20B 109.5 . .
H20A C20 H20B 109.5 . .
C19 C20 H20C 109.5 . .
H20A C20 H20C 109.5 . .
H20B C20 H20C 109.5 . .
C3 C21 C21 111.8(5) . 3_676
C3 C21 H21A 109.3 . .
C21 C21 H21A 109.3 3_676 .
C3 C21 H21B 109.3 . .
C21 C21 H21B 109.3 3_676 .
H21A C21 H21B 107.9 . .
C102 C101 C106 115.4(4) . .
C102 C101 B100 119.6(4) . .
C106 C101 B100 124.6(4) . .
C103 C102 C101 122.4(5) . .
C103 C102 H10B 118.8 . .
C101 C102 H10B 118.8 . .
C104 C103 C102 121.1(5) . .
C104 C103 C107 120.4(5) . .
C102 C103 C107 118.4(5) . .
C103 C104 C105 118.3(5) . .
C103 C104 H10C 120.9 . .
C105 C104 H10C 120.9 . .
C104 C105 C106 120.5(5) . .
C104 C105 C108 119.8(5) . .
C106 C105 C108 119.6(5) . .
C105 C106 C101 122.4(5) . .
C105 C106 H10D 118.8 . .
C101 C106 H10D 118.8 . .
F1B C107 F103 110.7(16) . .
F1B C107 F102 78.0(8) . .
F103 C107 F102 114.4(9) . .
F1B C107 F2B 112.1(8) . .
F103 C107 F2B 76.7(9) . .
F103 C107 F101 105.6(9) . .
F102 C107 F101 100.6(7) . .
F2B C107 F101 134.2(8) . .
F1B C107 F3B 101.4(10) . .
F102 C107 F3B 132.0(10) . .
F2B C107 F3B 97.1(8) . .
F101 C107 F3B 90.1(11) . .
F1B C107 C103 120.6(10) . .
F103 C107 C103 115.7(10) . .
F102 C107 C103 112.0(7) . .
F2B C107 C103 113.0(7) . .
F101 C107 C103 106.8(7) . .
F3B C107 C103 109.1(9) . .
F104 C108 F5B 83.6(12) . .
F104 C108 F105 108.5(10) . .
F104 C108 F106 108.3(11) . .
F5B C108 F106 123.8(16) . .
F105 C108 F106 104.0(10) . .
F104 C108 F6B 126.2(15) . .
F5B C108 F6B 106.4(10) . .
F105 C108 F6B 82.7(12) . .
F5B C108 F4B 106.2(9) . .
F105 C108 F4B 126.1(14) . .
F106 C108 F4B 82.8(11) . .
F6B C108 F4B 104.0(9) . .
F104 C108 C105 111.6(11) . .
F5B C108 C105 113.4(11) . .
F105 C108 C105 112.0(11) . .
F106 C108 C105 112.1(12) . .
F6B C108 C105 111.8(11) . .
F4B C108 C105 114.3(9) . .
C110 C109 C114 114.9(4) . .
C110 C109 B100 123.9(4) . .
C114 C109 B100 121.1(4) . .
C111 C110 C109 123.0(4) . .
C111 C110 H11B 118.5 . .
C109 C110 H11B 118.5 . .
C112 C111 C110 120.7(4) . .
C112 C111 C115 120.5(4) . .
C110 C111 C115 118.8(4) . .
C111 C112 C113 117.7(5) . .
C111 C112 H11C 121.1 . .
C113 C112 H11C 121.1 . .
C114 C113 C112 121.0(4) . .
C114 C113 C116 124.8(6) . .
C112 C113 C116 114.1(5) . .
C114 C113 C16B 112.1(6) . .
C112 C113 C16B 126.9(6) . .
C113 C114 C109 122.6(5) . .
C113 C114 H11D 118.7 . .
C109 C114 H11D 118.7 . .
F107 C115 F108 105.3(4) . .
F107 C115 F109 105.2(4) . .
F108 C115 F109 105.3(4) . .
F107 C115 C111 114.3(4) . .
F108 C115 C111 112.4(4) . .
F109 C115 C111 113.5(4) . .
F112 C116 F111 106.7(8) . .
F112 C116 F110 108.5(9) . .
F111 C116 F110 103.8(8) . .
F112 C116 C113 110.8(8) . .
F111 C116 C113 115.9(7) . .
F110 C116 C113 110.7(8) . .
F10B C16B F11B 105.9(10) . .
F10B C16B F12B 103.5(10) . .
F11B C16B F12B 105.1(10) . .
F10B C16B C113 111.8(10) . .
F11B C16B C113 111.2(10) . .
F12B C16B C113 118.2(9) . .
C122 C117 C118 115.4(4) . .
C122 C117 B100 121.3(4) . .
C118 C117 B100 123.1(4) . .
C119 C118 C117 122.6(5) . .
C119 C118 H11E 118.7 . .
C117 C118 H11E 118.7 . .
C120 C119 C118 120.3(5) . .
C120 C119 C123 119.2(5) . .
C118 C119 C123 120.5(5) . .
C121 C120 C119 118.5(5) . .
C121 C120 H12A 120.8 . .
C119 C120 H12A 120.8 . .
C120 C121 C122 120.7(5) . .
C120 C121 C124 119.7(5) . .
C122 C121 C124 119.6(5) . .
C121 C122 C117 122.5(5) . .
C121 C122 H12B 118.8 . .
C117 C122 H12B 118.8 . .
F115 C123 F14B 121.7(14) . .
F115 C123 F13B 65.7(9) . .
F14B C123 F13B 108.9(10) . .
F115 C123 F114 107.1(8) . .
F13B C123 F114 130.1(10) . .
F14B C123 F15B 104.3(11) . .
F13B C123 F15B 103.7(10) . .
F114 C123 F15B 78.2(11) . .
F115 C123 F113 107.0(8) . .
F14B C123 F113 72.2(9) . .
F13B C123 F113 45.2(8) . .
F114 C123 F113 101.5(7) . .
F15B C123 F113 138.6(10) . .
F115 C123 C119 117.8(6) . .
F14B C123 C119 116.1(13) . .
F13B C123 C119 114.9(8) . .
F114 C123 C119 111.5(8) . .
F15B C123 C119 107.7(9) . .
F113 C123 C119 110.5(6) . .
F17B C124 F118 120.0(13) . .
F17B C124 F18B 106.1(10) . .
F17B C124 F16B 111.9(10) . .
F118 C124 F16B 69.9(9) . .
F18B C124 F16B 102.5(9) . .
F17B C124 F116 63.2(9) . .
F118 C124 F116 109.2(8) . .
F18B C124 F116 132.7(10) . .
F16B C124 F116 52.1(8) . .
F118 C124 F117 103.8(9) . .
F18B C124 F117 77.4(10) . .
F16B C124 F117 140.9(9) . .
F116 C124 F117 98.8(8) . .
F17B C124 C121 118.4(9) . .
F118 C124 C121 117.3(9) . .
F18B C124 C121 109.5(9) . .
F16B C124 C121 107.2(7) . .
F116 C124 C121 115.9(6) . .
F117 C124 C121 109.6(7) . .
C130 C125 C126 115.1(4) . .
C130 C125 B100 121.6(4) . .
C126 C125 B100 123.1(4) . .
C127 C126 C125 122.6(4) . .
C127 C126 H12C 118.7 . .
C125 C126 H12C 118.7 . .
C126 C127 C128 121.0(4) . .
C126 C127 C131 118.7(4) . .
C128 C127 C131 120.1(4) . .
C127 C128 C129 117.7(4) . .
C127 C128 H12D 121.2 . .
C129 C128 H12D 121.2 . .
C128 C129 C130 120.7(4) . .
C128 C129 C132 119.6(4) . .
C130 C129 C132 119.7(4) . .
C129 C130 C125 122.8(4) . .
C129 C130 H13A 118.6 . .
C125 C130 H13A 118.6 . .
F119 C131 F121 105.8(4) . .
F119 C131 F120 106.1(4) . .
F121 C131 F120 106.4(4) . .
F119 C131 C127 112.8(4) . .
F121 C131 C127 113.7(4) . .
F120 C131 C127 111.4(4) . .
F122 C132 F24B 117.6(16) . .
F122 C132 F23B 77.4(10) . .
F24B C132 F23B 108.1(10) . .
F122 C132 F124 108.1(12) . .
F23B C132 F124 123.5(15) . .
F122 C132 F123 106.8(9) . .
F24B C132 F123 85.5(12) . .
F124 C132 F123 103.8(10) . .
F24B C132 F22B 103.1(9) . .
F23B C132 F22B 104.8(8) . .
F124 C132 F22B 88.1(14) . .
F123 C132 F22B 132.2(11) . .
F122 C132 C129 117.3(10) . .
F24B C132 C129 114.7(11) . .
F23B C132 C129 115.8(10) . .
F124 C132 C129 110.6(12) . .
F123 C132 C129 109.3(10) . .
F22B C132 C129 109.1(8) . .
C109 B100 C101 104.2(4) . .
C109 B100 C125 113.5(4) . .
C101 B100 C125 112.8(4) . .
C109 B100 C117 111.7(4) . .
C101 B100 C117 110.5(4) . .
C125 B100 C117 104.3(3) . .
Cl1 C22 Cl2 110.1(4) . .
Cl1 C22 H22A 109.6 . .
Cl2 C22 H22A 109.6 . .
Cl1 C22 H22B 109.6 . .
Cl2 C22 H22B 109.6 . .
H22A C22 H22B 108.2 . .
Cl1B C22B Cl2B 110.4(5) . .
Cl1B C22B H22C 109.6 . .
Cl2B C22B H22C 109.6 . .
Cl1B C22B H22D 109.6 . .
Cl2B C22B H22D 109.6 . .
H22C C22B H22D 108.1 . .

loop_
_geom_bond_atom_site_label_1
_geom_bond_atom_site_label_2
_geom_bond_distance
_geom_bond_site_symmetry_2
Cu1 N4 1.880(5) .
Cu1 N3 2.060(4) .
Cu1 N2B 2.081(4) .
Cu1 N1 2.090(4) .
Cu1 N2 2.084(13) .
O2 C13 1.352(6) .
O2 C18 1.431(7) .
N1 C2 1.350(6) .
N1 C3 1.353(6) .
N3 C13 1.337(6) .
N3 C12 1.346(6) .
N4 C19 1.131(6) .
C1 C7 1.516(14) .
C1 C7B 1.522(7) .
C1 C12 1.522(7) .
C1 C2 1.523(7) .
C1 H1A 1.0000 .
C2 C6 1.374(6) .
C3 C4 1.379(7) .
C3 C21 1.507(6) .
C4 C5 1.374(7) .
C4 H4A 0.9500 .
C5 C6 1.380(7) .
C5 H5A 0.9500 .
C6 H6A 0.9500 .
C12 C16 1.377(7) .
C13 C14 1.368(8) .
C14 C15 1.367(8) .
C14 H14A 0.9500 .
C15 C16 1.388(7) .
C15 H15A 0.9500 .
C16 H16A 0.9500 .
C23 Cl4 1.7800(13) .
C23 Cl3 1.7800(13) .
C23 H23A 0.9900 .
C23 H23B 0.9900 .
N2 C8 1.34(2) .
N2 C7 1.35(2) .
C7 C11 1.37(2) .
C8 O1 1.35(2) .
C8 C9 1.39(2) .
C9 C10 1.37(2) .
C9 H9A 0.9500 .
C10 C11 1.39(2) .
C10 H10A 0.9500 .
C11 H11A 0.9500 .
O1 C17 1.44(2) .
C17 H17A 0.9800 .
C17 H17B 0.9800 .
C17 H17C 0.9800 .
N2B C8B 1.326(7) .
N2B C7B 1.353(7) .
C7B C11B 1.374(7) .
C8B O1B 1.347(6) .
C8B C9B 1.387(8) .
C9B C10B 1.369(8) .
C9B H9B 0.9500 .
C10B C11B 1.386(8) .
C10B H10E 0.9500 .
C11B H11F 0.9500 .
O1B C17B 1.438(7) .
C17B H17D 0.9800 .
C17B H17E 0.9800 .
C17B H17F 0.9800 .
C18 H18A 0.9800 .
C18 H18B 0.9800 .
C18 H18C 0.9800 .
C19 C20 1.462(8) .
C20 H20A 0.9800 .
C20 H20B 0.9800 .
C20 H20C 0.9800 .
C21 C21 1.522(9) 3_676
C21 H21A 0.9900 .
C21 H21B 0.9900 .
F101 C107 1.357(8) .
F102 C107 1.332(7) .
F103 C107 1.306(8) .
F1B C107 1.303(8) .
F2B C107 1.350(7) .
F3B C107 1.371(8) .
F104 C108 1.313(8) .
F105 C108 1.329(8) .
F106 C108 1.329(8) .
F4B C108 1.333(8) .
F5B C108 1.326(8) .
F6B C108 1.330(8) .
F107 C115 1.326(5) .
F108 C115 1.329(5) .
F109 C115 1.330(5) .
F113 C123 1.347(7) .
F114 C123 1.335(7) .
F115 C123 1.300(7) .
F13B C123 1.317(8) .
F14B C123 1.315(8) .
F15B C123 1.342(8) .
F116 C124 1.339(7) .
F117 C124 1.358(8) .
F118 C124 1.297(7) .
F16B C124 1.336(8) .
F17B C124 1.294(8) .
F18B C124 1.328(8) .
F119 C131 1.331(5) .
F120 C131 1.331(5) .
F121 C131 1.331(5) .
F122 C132 1.309(8) .
F123 C132 1.339(8) .
F124 C132 1.321(8) .
F22B C132 1.345(8) .
F23B C132 1.321(8) .
F24B C132 1.320(8) .
C101 C102 1.396(6) .
C101 C106 1.398(6) .
C101 B100 1.640(7) .
C102 C103 1.380(7) .
C102 H10B 0.9500 .
C103 C104 1.375(7) .
C103 C107 1.499(6) .
C104 C105 1.379(7) .
C104 H10C 0.9500 .
C105 C106 1.390(7) .
C105 C108 1.492(6) .
C106 H10D 0.9500 .
C109 C110 1.388(6) .
C109 C114 1.404(6) .
C109 B100 1.633(7) .
C110 C111 1.387(6) .
C110 H11B 0.9500 .
C111 C112 1.383(7) .
C111 C115 1.487(6) .
C112 C113 1.383(7) .
C112 H11C 0.9500 .
C113 C114 1.381(7) .
C113 C116 1.493(8) .
C113 C16B 1.502(9) .
C114 H11D 0.9500 .
C116 F112 1.315(8) .
C116 F111 1.324(8) .
C116 F110 1.335(8) .
C16B F10B 1.326(8) .
C16B F11B 1.332(9) .
C16B F12B 1.337(8) .
C117 C122 1.389(6) .
C117 C118 1.393(6) .
C117 B100 1.647(7) .
C118 C119 1.384(6) .
C118 H11E 0.9500 .
C119 C120 1.380(8) .
C119 C123 1.484(6) .
C120 C121 1.372(8) .
C120 H12A 0.9500 .
C121 C122 1.386(7) .
C121 C124 1.491(7) .
C122 H12B 0.9500 .
C125 C130 1.391(6) .
C125 C126 1.397(6) .
C125 B100 1.645(6) .
C126 C127 1.381(6) .
C126 H12C 0.9500 .
C127 C128 1.382(6) .
C127 C131 1.490(6) .
C128 C129 1.385(6) .
C128 H12D 0.9500 .
C129 C130 1.385(6) .
C129 C132 1.490(6) .
C130 H13A 0.9500 .
C22 Cl1 1.7786(13) .
C22 Cl2 1.7788(13) .
C22 H22A 0.9900 .
C22 H22B 0.9900 .
C22B Cl1B 1.7785(13) .
C22B Cl2B 1.7792(13) .
C22B H22C 0.9900 .
C22B H22D 0.9900 .
